data_7004378
loop_
_publ_author_name
'Wei, Xuehong'
'Cheng, Yanxiang'
'Hitchcock, Peter B.'
'Lappert, Michael F.'

_publ_section_title
;
 Syntheses, structures and reactions of a series of
 \b-diketiminatoyttrium compounds
;
_journal_issue 38
_journal_name_full 'Dalton Transactions'
_journal_page_first 5235
_journal_page_last 5246
_journal_paper_doi 10.1039/b806451b
_journal_year 2008
_chemical_compound_source 'synthesis as described'
_chemical_formula_moiety 'C74 H122 Cl6 Li2 N4 O4 Y2, 0.5(C4 H10 O)'
_chemical_formula_sum 'C76 H127 Cl6 Li2 N4 O4.5 Y2'
_chemical_formula_weight 1573.22
_space_group_IT_number 14
_symmetry_cell_setting monoclinic
_symmetry_Int_Tables_number 14
_symmetry_space_group_name_Hall '-P 2yn'
_symmetry_space_group_name_H-M 'P 1 21/n 1'
_atom_sites_solution_hydrogens geom
_atom_sites_solution_primary direct
_atom_sites_solution_secondary difmap
_audit_conform_dict_location ftp://ftp.iucr.org/pub/cif_core.dic
_audit_conform_dict_name cif_core.dic
_audit_conform_dict_version 2.2
_audit_creation_date 2004-02-10T08:02:52-00:00
_audit_creation_method 'WinGX routine CIF_UPDATE'
_cell_angle_alpha 90
_cell_angle_beta 94.508(1)
_cell_angle_gamma 90
_cell_formula_units_Z 4
_cell_length_a 12.9001(2)
_cell_length_b 26.5237(5)
_cell_length_c 25.2112(4)
_cell_measurement_reflns_used 60631
_cell_measurement_temperature 173(2)
_cell_measurement_theta_max 25.028
_cell_measurement_theta_min 3.705
_cell_measurement_wavelength 0.71073
_cell_volume 8599.5(3)
_computing_cell_refinement 'HKL Scalepack (Otwinowski & Minor 1997)'
_computing_data_collection 'Collect (Nonius BV, 1997-2000)'
_computing_data_reduction 'HKL Denzo and Scalepack (Otwinowski & Minor 1997)'
_computing_molecular_graphics 'Ortep-3 for Windows (Farrugia, 1997)'
_computing_publication_material 'WinGX publication routines (Farrugia, 1999)'
_computing_structure_refinement 'SHELXL-97 (Sheldrick, 1997)'
_computing_structure_solution 'SHELXS-97 (Sheldrick, 1997)'
_diffrn_ambient_temperature 173(2)
_diffrn_detector 'CCD plate'
_diffrn_measured_fraction_theta_full 0.992
_diffrn_measured_fraction_theta_max 0.992
_diffrn_measurement_device '95mm CCD camera on \k-goniostat'
_diffrn_measurement_device_type KappaCCD
_diffrn_measurement_method 'CCD rotation images, thick slices'
_diffrn_orient_matrix_type 'by Nonius Collect from scalepack cell'
_diffrn_orient_matrix_UB_11 -0.657506E-1
_diffrn_orient_matrix_UB_12 -0.148268E-1
_diffrn_orient_matrix_UB_13 -0.16966E-1
_diffrn_orient_matrix_UB_21 0.35901E-2
_diffrn_orient_matrix_UB_22 0.233718E-1
_diffrn_orient_matrix_UB_23 -0.309258E-1
_diffrn_orient_matrix_UB_31 0.413581E-1
_diffrn_orient_matrix_UB_32 -0.256003E-1
_diffrn_orient_matrix_UB_33 -0.184076E-1
_diffrn_radiation_monochromator graphite
_diffrn_radiation_probe x-ray
_diffrn_radiation_type MoK\a
_diffrn_radiation_wavelength 0.71073
_diffrn_reflns_av_R_equivalents 0.0654
_diffrn_reflns_av_unetI/netI 0.0659
_diffrn_reflns_limit_h_max 15
_diffrn_reflns_limit_h_min -13
_diffrn_reflns_limit_k_max 31
_diffrn_reflns_limit_k_min -31
_diffrn_reflns_limit_l_max 30
_diffrn_reflns_limit_l_min -28
_diffrn_reflns_number 55318
_diffrn_reflns_theta_full 25.02
_diffrn_reflns_theta_max 25.02
_diffrn_reflns_theta_min 3.75
_diffrn_source 'Enraf Nonius FR590'
_exptl_absorpt_coefficient_mu 1.575
_exptl_absorpt_correction_T_max 0.736
_exptl_absorpt_correction_T_min 0.667
_exptl_absorpt_correction_type multi-scan
_exptl_absorpt_process_details
;
[c.f. r.h. blessing, acta cryst. (1995), a51, 33-38]
;
_exptl_crystal_colour colourless
_exptl_crystal_density_diffrn 1.215
_exptl_crystal_density_method 'not measured'
_exptl_crystal_description prism
_exptl_crystal_F_000 3332
_exptl_crystal_size_max 0.3
_exptl_crystal_size_mid 0.3
_exptl_crystal_size_min 0.1
_refine_diff_density_max 1.415
_refine_diff_density_min -0.713
_refine_diff_density_rms 0.096
_refine_ls_extinction_method none
_refine_ls_goodness_of_fit_ref 1.043
_refine_ls_hydrogen_treatment riding
_refine_ls_matrix_type full
_refine_ls_number_parameters 765
_refine_ls_number_reflns 15060
_refine_ls_number_restraints 81
_refine_ls_restrained_S_all 1.061
_refine_ls_R_factor_all 0.1065
_refine_ls_R_factor_gt 0.0662
_refine_ls_shift/su_max 0.005
_refine_ls_shift/su_mean 0
_refine_ls_structure_factor_coef Fsqd
_refine_ls_weighting_details 'calc w=1/[\s^2^(Fo^2^)+(0.0768P)^2^+27.9014P] where P=(Fo^2^+2Fc^2^)/3'
_refine_ls_weighting_scheme calc
_refine_ls_wR_factor_gt 0.1588
_refine_ls_wR_factor_ref 0.1807
_reflns_number_gt 10586
_reflns_number_total 15060
_reflns_threshold_expression >2sigma(I)
_cod_data_source_file b806451b.txt
_cod_data_source_block (4b)-feb704
_cod_original_sg_symbol_H-M P2(1)/n
_cod_original_formula_sum 'C76 H127 Cl6 Li2 N4 O4.50 Y2'
_cod_database_code 7004378

loop_
_symmetry_equiv_pos_as_xyz
'x, y, z'
'-x+1/2, y+1/2, -z+1/2'
'-x, -y, -z'
'x-1/2, -y-1/2, z-1/2'

loop_
_atom_site_label
_atom_site_type_symbol
_atom_site_fract_x
_atom_site_fract_y
_atom_site_fract_z
_atom_site_U_iso_or_equiv
_atom_site_adp_type
_atom_site_occupancy
_atom_site_symmetry_multiplicity
_atom_site_calc_flag
_atom_site_refinement_flags
_atom_site_disorder_assembly
_atom_site_disorder_group
Y1 Y 0.60101(4) 0.104687(19) 0.24068(2) 0.02632(14) Uani 1 1 d . . .
Y2 Y 0.45379(4) 0.188819(19) 0.35324(2) 0.02641(14) Uani 1 1 d . . .
Li1 Li 0.7910(7) 0.1578(4) 0.3759(4) 0.041(2) Uani 1 1 d . . .
Li2 Li 0.2705(10) 0.0797(5) 0.2607(5) 0.066(3) Uani 1 1 d . . .
Cl1 Cl 0.51739(11) 0.19567(5) 0.25497(5) 0.0335(3) Uani 1 1 d . . .
Cl2 Cl 0.53193(11) 0.09335(5) 0.34001(5) 0.0359(3) Uani 1 1 d . . .
Cl3 Cl 0.78398(11) 0.11880(6) 0.29245(6) 0.0379(3) Uani 1 1 d . . .
Cl4 Cl 0.41378(11) 0.07382(6) 0.20680(6) 0.0464(4) Uani 1 1 d . . .
Cl5 Cl 0.64580(11) 0.20940(6) 0.38848(6) 0.0389(3) Uani 1 1 d . . .
Cl6 Cl 0.27445(10) 0.14649(6) 0.32440(6) 0.0392(3) Uani 1 1 d . . .
O1 O 0.9160(3) 0.20046(19) 0.3836(2) 0.0599(13) Uani 1 1 d D . .
O2 O 0.8040(4) 0.1099(2) 0.43666(18) 0.0657(14) Uani 1 1 d D . .
O3 O 0.1466(4) 0.0945(3) 0.2143(2) 0.094(2) Uani 1 1 d D . .
O4 O 0.2473(6) 0.0153(3) 0.2913(3) 0.106(2) Uani 1 1 d D . .
N1 N 0.6668(3) 0.13934(16) 0.16358(17) 0.0295(10) Uani 1 1 d . . .
N2 N 0.6631(3) 0.02976(15) 0.20611(17) 0.0287(10) Uani 1 1 d . . .
N3 N 0.3771(3) 0.26919(16) 0.34033(17) 0.0297(10) Uani 1 1 d . . .
N4 N 0.4041(3) 0.20251(17) 0.43940(17) 0.0319(10) Uani 1 1 d . . .
C1 C 0.7513(4) 0.1193(2) 0.1448(2) 0.0312(12) Uani 1 1 d . . .
C2 C 0.7940(4) 0.0726(2) 0.1593(2) 0.0325(13) Uani 1 1 d . . .
H2 H 0.8643 0.0687 0.1513 0.039 Uiso 1 1 calc R . .
C3 C 0.7531(4) 0.0307(2) 0.1832(2) 0.0318(13) Uani 1 1 d . . .
C4 C 0.8092(5) 0.1472(2) 0.1039(2) 0.0408(14) Uani 1 1 d . . .
H4A H 0.761 0.1695 0.083 0.061 Uiso 1 1 calc R . .
H4B H 0.8393 0.1229 0.0802 0.061 Uiso 1 1 calc R . .
H4C H 0.8649 0.1674 0.122 0.061 Uiso 1 1 calc R . .
C5 C 0.8190(5) -0.0167(2) 0.1813(3) 0.0458(16) Uani 1 1 d . . .
H5A H 0.8776 -0.0146 0.2084 0.069 Uiso 1 1 calc R . .
H5B H 0.8453 -0.0198 0.1461 0.069 Uiso 1 1 calc R . .
H5C H 0.7764 -0.0462 0.1883 0.069 Uiso 1 1 calc R . .
C6 C 0.6263(4) 0.1861(2) 0.1399(2) 0.0329(13) Uani 1 1 d . . .
C7 C 0.6705(5) 0.2329(2) 0.1553(2) 0.0389(14) Uani 1 1 d . . .
C8 C 0.6232(5) 0.2762(2) 0.1327(3) 0.0488(16) Uani 1 1 d . . .
H8 H 0.6508 0.3083 0.1429 0.059 Uiso 1 1 calc R . .
C9 C 0.5388(6) 0.2740(3) 0.0967(3) 0.0527(18) Uani 1 1 d . . .
H9 H 0.509 0.3041 0.082 0.063 Uiso 1 1 calc R . .
C10 C 0.4968(5) 0.2279(3) 0.0815(3) 0.0504(17) Uani 1 1 d . . .
H10 H 0.4382 0.2266 0.0563 0.06 Uiso 1 1 calc R . .
C11 C 0.5392(5) 0.1829(2) 0.1027(2) 0.0385(14) Uani 1 1 d . . .
C12 C 0.7673(5) 0.2389(2) 0.1932(2) 0.0430(15) Uani 1 1 d . . .
H12 H 0.7936 0.2046 0.2037 0.052 Uiso 1 1 calc R . .
C13 C 0.7459(6) 0.2676(3) 0.2434(3) 0.0567(18) Uani 1 1 d . . .
H13A H 0.8103 0.2704 0.2666 0.085 Uiso 1 1 calc R . .
H13B H 0.6934 0.2496 0.2621 0.085 Uiso 1 1 calc R . .
H13C H 0.7202 0.3014 0.2338 0.085 Uiso 1 1 calc R . .
C14 C 0.8541(6) 0.2671(3) 0.1660(3) 0.0575(18) Uani 1 1 d . . .
H14A H 0.9157 0.2703 0.1911 0.086 Uiso 1 1 calc R . .
H14B H 0.8293 0.3007 0.1549 0.086 Uiso 1 1 calc R . .
H14C H 0.8722 0.248 0.1347 0.086 Uiso 1 1 calc R . .
C15 C 0.4965(5) 0.1326(3) 0.0833(2) 0.0468(16) Uani 1 1 d . . .
H15 H 0.5087 0.1082 0.1134 0.056 Uiso 1 1 calc R . .
C16 C 0.3793(5) 0.1328(3) 0.0674(3) 0.065(2) Uani 1 1 d . . .
H16A H 0.3571 0.099 0.0557 0.097 Uiso 1 1 calc R . .
H16B H 0.3642 0.1568 0.0383 0.097 Uiso 1 1 calc R . .
H16C H 0.3418 0.1428 0.0981 0.097 Uiso 1 1 calc R . .
C17 C 0.5542(6) 0.1124(3) 0.0371(3) 0.063(2) Uani 1 1 d . . .
H17A H 0.5251 0.0796 0.0258 0.095 Uiso 1 1 calc R . .
H17B H 0.6281 0.1085 0.0485 0.095 Uiso 1 1 calc R . .
H17C H 0.5463 0.1361 0.0073 0.095 Uiso 1 1 calc R . .
C18 C 0.6180(4) -0.0201(2) 0.2121(2) 0.0350(13) Uani 1 1 d . . .
C19 C 0.6317(5) -0.0471(2) 0.2599(2) 0.0389(14) Uani 1 1 d . . .
C20 C 0.5941(6) -0.0964(2) 0.2607(3) 0.0534(18) Uani 1 1 d . . .
H20 H 0.6028 -0.1151 0.2928 0.064 Uiso 1 1 calc R . .
C21 C 0.5453(6) -0.1184(3) 0.2168(3) 0.065(2) Uani 1 1 d . . .
H21 H 0.5234 -0.1525 0.218 0.078 Uiso 1 1 calc R . .
C22 C 0.5280(6) -0.0909(3) 0.1706(3) 0.0581(19) Uani 1 1 d . . .
H22 H 0.4916 -0.1061 0.1404 0.07 Uiso 1 1 calc R . .
C23 C 0.5626(5) -0.0415(2) 0.1671(3) 0.0425(15) Uani 1 1 d . . .
C24 C 0.6877(5) -0.0257(2) 0.3096(2) 0.0459(16) Uani 1 1 d . . .
H24 H 0.6988 0.0113 0.3042 0.055 Uiso 1 1 calc R . .
C25 C 0.7946(6) -0.0510(4) 0.3222(3) 0.077(2) Uani 1 1 d . . .
H25A H 0.8291 -0.0361 0.3545 0.115 Uiso 1 1 calc R . .
H25B H 0.8377 -0.0459 0.2923 0.115 Uiso 1 1 calc R . .
H25C H 0.7848 -0.0872 0.3277 0.115 Uiso 1 1 calc R . .
C26 C 0.6228(7) -0.0328(3) 0.3574(3) 0.067(2) Uani 1 1 d . . .
H26A H 0.6602 -0.0185 0.3893 0.1 Uiso 1 1 calc R . .
H26B H 0.611 -0.0688 0.3629 0.1 Uiso 1 1 calc R . .
H26C H 0.5559 -0.0156 0.3506 0.1 Uiso 1 1 calc R . .
C27 C 0.5436(6) -0.0138(3) 0.1152(3) 0.0534(18) Uani 1 1 d . . .
H27 H 0.5613 0.0225 0.122 0.064 Uiso 1 1 calc R . .
C28 C 0.4303(6) -0.0160(3) 0.0929(3) 0.073(2) Uani 1 1 d . . .
H28A H 0.4222 0.0026 0.0592 0.109 Uiso 1 1 calc R . .
H28B H 0.386 -0.0008 0.1184 0.109 Uiso 1 1 calc R . .
H28C H 0.4099 -0.0513 0.0867 0.109 Uiso 1 1 calc R . .
C29 C 0.6131(7) -0.0330(3) 0.0736(3) 0.075(2) Uani 1 1 d . . .
H29A H 0.5988 -0.0139 0.0405 0.112 Uiso 1 1 calc R . .
H29B H 0.5991 -0.0688 0.0669 0.112 Uiso 1 1 calc R . .
H29C H 0.6861 -0.0286 0.0865 0.112 Uiso 1 1 calc R . .
C30 C 0.2997(4) 0.2854(2) 0.3681(2) 0.0374(14) Uani 1 1 d . . .
C31 C 0.2686(5) 0.2622(2) 0.4143(2) 0.0395(14) Uani 1 1 d . . .
H31 H 0.2012 0.2716 0.4233 0.047 Uiso 1 1 calc R . .
C32 C 0.3187(4) 0.2280(2) 0.4490(2) 0.0371(14) Uani 1 1 d . . .
C33 C 0.2383(5) 0.3328(2) 0.3516(3) 0.0495(17) Uani 1 1 d . . .
H33A H 0.2713 0.3497 0.3227 0.074 Uiso 1 1 calc R . .
H33B H 0.2372 0.3556 0.3821 0.074 Uiso 1 1 calc R . .
H33C H 0.1669 0.3235 0.3393 0.074 Uiso 1 1 calc R . .
C34 C 0.2683(5) 0.2222(3) 0.5015(2) 0.0526(17) Uani 1 1 d . . .
H34A H 0.3159 0.2041 0.5271 0.079 Uiso 1 1 calc R . .
H34B H 0.2034 0.2031 0.4955 0.079 Uiso 1 1 calc R . .
H34C H 0.2534 0.2556 0.5157 0.079 Uiso 1 1 calc R . .
C35 C 0.4102(4) 0.3017(2) 0.2985(2) 0.0324(13) Uani 1 1 d . . .
C36 C 0.4959(5) 0.3336(2) 0.3101(2) 0.0394(14) Uani 1 1 d . . .
C37 C 0.5296(5) 0.3638(2) 0.2696(3) 0.0486(16) Uani 1 1 d . . .
H37 H 0.5867 0.386 0.2771 0.058 Uiso 1 1 calc R . .
C38 C 0.4812(5) 0.3619(3) 0.2187(3) 0.0507(17) Uani 1 1 d . . .
H38 H 0.5057 0.3823 0.1913 0.061 Uiso 1 1 calc R . .
C39 C 0.3980(5) 0.3305(2) 0.2078(2) 0.0443(15) Uani 1 1 d . . .
H39 H 0.365 0.3298 0.1727 0.053 Uiso 1 1 calc R . .
C40 C 0.3602(4) 0.2996(2) 0.2465(2) 0.0364(13) Uani 1 1 d . . .
C41 C 0.5487(5) 0.3380(3) 0.3658(3) 0.0514(17) Uani 1 1 d . . .
H41 H 0.5332 0.3062 0.3849 0.062 Uiso 1 1 calc R . .
C42 C 0.6677(5) 0.3424(3) 0.3669(3) 0.0605(19) Uani 1 1 d . . .
H42A H 0.697 0.3446 0.4039 0.091 Uiso 1 1 calc R . .
H42B H 0.6861 0.3727 0.3475 0.091 Uiso 1 1 calc R . .
H42C H 0.6957 0.3126 0.3501 0.091 Uiso 1 1 calc R . .
C43 C 0.5038(7) 0.3814(3) 0.3968(3) 0.074(2) Uani 1 1 d . . .
H43A H 0.5389 0.3828 0.4327 0.112 Uiso 1 1 calc R . .
H43B H 0.4292 0.376 0.3991 0.112 Uiso 1 1 calc R . .
H43C H 0.5148 0.4133 0.3784 0.112 Uiso 1 1 calc R . .
C44 C 0.2652(5) 0.2668(2) 0.2313(3) 0.0454(15) Uani 1 1 d . . .
H44 H 0.25 0.246 0.2629 0.054 Uiso 1 1 calc R . .
C45 C 0.1694(5) 0.2999(3) 0.2154(3) 0.062(2) Uani 1 1 d . . .
H45A H 0.1567 0.3228 0.2447 0.092 Uiso 1 1 calc R . .
H45B H 0.1084 0.2783 0.2076 0.092 Uiso 1 1 calc R . .
H45C H 0.1822 0.3196 0.1837 0.092 Uiso 1 1 calc R . .
C46 C 0.2832(6) 0.2315(3) 0.1855(3) 0.064(2) Uani 1 1 d . . .
H46A H 0.2209 0.211 0.1771 0.097 Uiso 1 1 calc R . .
H46B H 0.3424 0.2094 0.1956 0.097 Uiso 1 1 calc R . .
H46C H 0.2981 0.2513 0.1542 0.097 Uiso 1 1 calc R . .
C47 C 0.4589(5) 0.1786(2) 0.4851(2) 0.0376(14) Uani 1 1 d . . .
C48 C 0.5298(5) 0.2079(3) 0.5177(2) 0.0410(15) Uani 1 1 d . . .
C49 C 0.5751(6) 0.1857(3) 0.5641(3) 0.060(2) Uani 1 1 d . . .
H49 H 0.621 0.2052 0.5872 0.072 Uiso 1 1 calc R . .
C50 C 0.5560(6) 0.1373(3) 0.5773(3) 0.066(2) Uani 1 1 d . . .
H50 H 0.5861 0.1237 0.6098 0.079 Uiso 1 1 calc R . .
C51 C 0.4927(6) 0.1078(3) 0.5434(3) 0.062(2) Uani 1 1 d . . .
H51 H 0.4827 0.0733 0.5517 0.075 Uiso 1 1 calc R . .
C52 C 0.4429(5) 0.1281(3) 0.4969(2) 0.0483(16) Uani 1 1 d . . .
C53 C 0.5558(5) 0.2622(2) 0.5044(2) 0.0453(15) Uani 1 1 d . . .
H53 H 0.535 0.2675 0.4658 0.054 Uiso 1 1 calc R . .
C54 C 0.6730(5) 0.2731(3) 0.5134(3) 0.0600(19) Uani 1 1 d . . .
H54A H 0.6863 0.3083 0.5042 0.09 Uiso 1 1 calc R . .
H54B H 0.7112 0.2508 0.4908 0.09 Uiso 1 1 calc R . .
H54C H 0.6962 0.2673 0.5508 0.09 Uiso 1 1 calc R . .
C55 C 0.4947(7) 0.2999(3) 0.5358(3) 0.074(2) Uani 1 1 d . . .
H55A H 0.5132 0.3343 0.526 0.111 Uiso 1 1 calc R . .
H55B H 0.5119 0.2949 0.574 0.111 Uiso 1 1 calc R . .
H55C H 0.42 0.2947 0.5275 0.111 Uiso 1 1 calc R . .
C56 C 0.3716(8) 0.0942(3) 0.4621(3) 0.077(3) Uani 1 1 d . . .
H56 H 0.3571 0.1114 0.427 0.093 Uiso 1 1 calc R . .
C57 C 0.2695(9) 0.0867(4) 0.4859(6) 0.130(5) Uani 1 1 d . . .
H57A H 0.2245 0.0652 0.4624 0.195 Uiso 1 1 calc R . .
H57B H 0.2359 0.1195 0.4899 0.195 Uiso 1 1 calc R . .
H57C H 0.2816 0.0706 0.5208 0.195 Uiso 1 1 calc R . .
C58 C 0.4160(10) 0.0431(3) 0.4518(4) 0.109(4) Uani 1 1 d . . .
H58A H 0.3657 0.0237 0.429 0.163 Uiso 1 1 calc R . .
H58B H 0.4307 0.0253 0.4857 0.163 Uiso 1 1 calc R . .
H58C H 0.4804 0.0469 0.4341 0.163 Uiso 1 1 calc R . .
C59 C 0.9079(11) 0.2545(4) 0.3754(5) 0.127(4) Uiso 1 1 d D . .
H59A H 0.953 0.2642 0.3471 0.152 Uiso 1 1 calc R . .
H59B H 0.8354 0.2627 0.3626 0.152 Uiso 1 1 calc R . .
C60 C 0.9359(9) 0.2843(4) 0.4214(4) 0.110(4) Uiso 1 1 d D . .
H60A H 0.9279 0.3201 0.4124 0.165 Uiso 1 1 calc R . .
H60B H 1.0084 0.2775 0.4339 0.165 Uiso 1 1 calc R . .
H60C H 0.8906 0.2757 0.4495 0.165 Uiso 1 1 calc R . .
C61 C 1.0173(9) 0.1856(5) 0.3731(5) 0.126(4) Uiso 1 1 d D . .
H61A H 1.0697 0.2089 0.3903 0.151 Uiso 1 1 calc R . .
H61B H 1.0249 0.1853 0.3343 0.151 Uiso 1 1 calc R . .
C62 C 1.0308(15) 0.1335(6) 0.3959(7) 0.206(8) Uiso 1 1 d D . .
H62A H 1.1001 0.1208 0.3895 0.308 Uiso 1 1 calc R . .
H62B H 0.9778 0.1111 0.3787 0.308 Uiso 1 1 calc R . .
H62C H 1.0232 0.1345 0.4342 0.308 Uiso 1 1 calc R . .
C63 C 0.7964(11) 0.0572(4) 0.4282(6) 0.140(5) Uiso 1 1 d D . .
H63A H 0.7982 0.0496 0.3899 0.168 Uiso 1 1 calc R . .
H63B H 0.7298 0.0446 0.4401 0.168 Uiso 1 1 calc R . .
C64 C 0.8854(13) 0.0321(7) 0.4591(7) 0.196(7) Uiso 1 1 d D . .
H64A H 0.8818 -0.0043 0.4529 0.294 Uiso 1 1 calc R . .
H64B H 0.8819 0.039 0.4971 0.294 Uiso 1 1 calc R . .
H64C H 0.9509 0.0452 0.4474 0.294 Uiso 1 1 calc R . .
C65 C 0.7553(8) 0.1191(4) 0.4851(4) 0.092(3) Uiso 1 1 d D . .
H65A H 0.7309 0.087 0.4999 0.111 Uiso 1 1 calc R . .
H65B H 0.6949 0.1418 0.4783 0.111 Uiso 1 1 calc R . .
C66 C 0.8355(11) 0.1430(6) 0.5231(6) 0.165(6) Uiso 1 1 d D . .
H66A H 0.8052 0.1501 0.5567 0.248 Uiso 1 1 calc R . .
H66B H 0.8594 0.1745 0.5078 0.248 Uiso 1 1 calc R . .
H66C H 0.8946 0.12 0.5296 0.248 Uiso 1 1 calc R . .
C67 C 0.0515(9) 0.1093(4) 0.2361(5) 0.115(4) Uiso 1 1 d D . .
H67A H 0.0544 0.0991 0.274 0.138 Uiso 1 1 calc R . .
H67B H -0.0073 0.0911 0.217 0.138 Uiso 1 1 calc R . .
C68 C 0.0312(12) 0.1662(5) 0.2319(6) 0.154(5) Uiso 1 1 d D . .
H68A H -0.0341 0.1742 0.2475 0.231 Uiso 1 1 calc R . .
H68B H 0.0261 0.1763 0.1944 0.231 Uiso 1 1 calc R . .
H68C H 0.0885 0.1844 0.2512 0.231 Uiso 1 1 calc R . .
C69 C 0.1402(12) 0.1024(6) 0.1567(5) 0.145(5) Uiso 1 1 d D . .
H69A H 0.0816 0.1252 0.1457 0.174 Uiso 1 1 calc R . .
H69B H 0.2053 0.1178 0.1459 0.174 Uiso 1 1 calc R . .
C70 C 0.1242(19) 0.0536(8) 0.1320(9) 0.273(12) Uiso 1 1 d D . .
H70A H 0.1201 0.0573 0.0932 0.41 Uiso 1 1 calc R . .
H70B H 0.0592 0.0389 0.1427 0.41 Uiso 1 1 calc R . .
H70C H 0.1824 0.0313 0.1434 0.41 Uiso 1 1 calc R . .
C71 C 0.3240(14) -0.0216(7) 0.3031(7) 0.204(8) Uiso 1 1 d D . .
H71A H 0.3097 -0.0425 0.3343 0.244 Uiso 1 1 calc R . .
H71B H 0.3949 -0.0072 0.3081 0.244 Uiso 1 1 calc R . .
C72 C 0.3053(13) -0.0493(6) 0.2520(6) 0.175(6) Uiso 1 1 d D . .
H72A H 0.3528 -0.0781 0.2517 0.263 Uiso 1 1 calc R . .
H72B H 0.3175 -0.0266 0.2224 0.263 Uiso 1 1 calc R . .
H72C H 0.2333 -0.0613 0.2482 0.263 Uiso 1 1 calc R . .
C73 C 0.1414(16) 0.0053(13) 0.3094(13) 0.342(16) Uiso 1 1 d D . .
H73A H 0.1024 0.0371 0.3126 0.41 Uiso 1 1 calc R . .
H73B H 0.1012 -0.0173 0.2842 0.41 Uiso 1 1 calc R . .
C74 C 0.162(3) -0.0195(14) 0.3624(14) 0.40(2) Uiso 1 1 d D . .
H74A H 0.0958 -0.0291 0.3762 0.605 Uiso 1 1 calc R . .
H74B H 0.1988 0.0041 0.3872 0.605 Uiso 1 1 calc R . .
H74C H 0.2048 -0.0496 0.3587 0.605 Uiso 1 1 calc R . .
O1A O 0.5079(10) 0.5117(6) 0.5101(7) 0.117(5) Uiso 0.5 1 d PD . .
C1A C 0.6005(12) 0.5071(10) 0.4870(10) 0.270(12) Uiso 1 1 d D . .
C2A C 0.6770(17) 0.5422(8) 0.5069(8) 0.215(8) Uiso 1 1 d D . .

loop_
_atom_site_aniso_label
_atom_site_aniso_U_11
_atom_site_aniso_U_22
_atom_site_aniso_U_33
_atom_site_aniso_U_23
_atom_site_aniso_U_13
_atom_site_aniso_U_12
Y1 0.0250(3) 0.0258(3) 0.0284(3) -0.0019(2) 0.0034(2) 0.0014(2)
Y2 0.0248(3) 0.0277(3) 0.0271(3) -0.0009(2) 0.0041(2) -0.0006(2)
Li1 0.031(5) 0.050(6) 0.041(5) -0.007(5) -0.001(4) -0.001(5)
Li2 0.048(7) 0.078(9) 0.074(8) -0.015(7) 0.018(6) -0.009(6)
Cl1 0.0407(8) 0.0302(7) 0.0308(7) 0.0049(6) 0.0108(6) 0.0092(6)
Cl2 0.0429(8) 0.0291(7) 0.0370(7) 0.0069(6) 0.0113(6) 0.0048(6)
Cl3 0.0282(7) 0.0471(8) 0.0380(7) -0.0053(7) 0.0006(6) -0.0012(6)
Cl4 0.0300(8) 0.0579(10) 0.0508(9) -0.0178(8) 0.0015(7) -0.0050(7)
Cl5 0.0276(7) 0.0462(8) 0.0429(8) -0.0106(7) 0.0024(6) -0.0023(6)
Cl6 0.0273(7) 0.0444(8) 0.0459(8) -0.0049(7) 0.0022(6) -0.0054(6)
O1 0.031(2) 0.064(3) 0.084(4) -0.011(3) 0.002(2) -0.005(2)
O2 0.080(4) 0.066(3) 0.050(3) 0.002(3) -0.007(3) 0.016(3)
O3 0.044(3) 0.153(6) 0.084(4) -0.026(4) -0.002(3) -0.003(3)
O4 0.100(5) 0.079(4) 0.140(6) 0.007(4) 0.018(4) -0.041(4)
N1 0.030(3) 0.029(2) 0.030(2) 0.001(2) 0.0025(19) 0.003(2)
N2 0.031(3) 0.021(2) 0.034(2) -0.0026(19) 0.004(2) -0.0028(19)
N3 0.028(2) 0.028(2) 0.034(2) -0.003(2) 0.003(2) 0.0028(19)
N4 0.026(2) 0.040(3) 0.030(2) -0.005(2) 0.0053(19) -0.004(2)
C1 0.034(3) 0.030(3) 0.029(3) -0.006(2) 0.003(2) -0.001(2)
C2 0.024(3) 0.034(3) 0.040(3) -0.003(3) 0.008(2) 0.001(2)
C3 0.029(3) 0.029(3) 0.037(3) -0.008(3) 0.005(2) 0.000(2)
C4 0.042(4) 0.040(3) 0.043(3) 0.003(3) 0.018(3) 0.003(3)
C5 0.045(4) 0.030(3) 0.065(4) 0.003(3) 0.016(3) 0.010(3)
C6 0.034(3) 0.038(3) 0.028(3) 0.002(3) 0.008(2) 0.005(3)
C7 0.046(4) 0.036(3) 0.036(3) 0.004(3) 0.011(3) 0.002(3)
C8 0.062(4) 0.037(3) 0.049(4) 0.006(3) 0.015(3) 0.004(3)
C9 0.063(5) 0.043(4) 0.052(4) 0.013(3) 0.004(4) 0.018(3)
C10 0.049(4) 0.061(5) 0.040(4) 0.009(3) -0.005(3) 0.016(3)
C11 0.043(4) 0.042(3) 0.031(3) 0.004(3) 0.005(3) 0.006(3)
C12 0.049(4) 0.033(3) 0.047(4) 0.001(3) 0.001(3) -0.007(3)
C13 0.060(5) 0.061(4) 0.049(4) -0.006(4) 0.002(3) -0.016(4)
C14 0.056(4) 0.047(4) 0.071(5) -0.008(4) 0.015(4) -0.013(3)
C15 0.045(4) 0.052(4) 0.042(3) -0.002(3) -0.009(3) 0.004(3)
C16 0.048(4) 0.070(5) 0.073(5) -0.005(4) -0.011(4) -0.003(4)
C17 0.060(5) 0.073(5) 0.055(4) -0.020(4) -0.005(4) 0.008(4)
C18 0.033(3) 0.025(3) 0.048(3) -0.005(3) 0.008(3) 0.002(2)
C19 0.038(3) 0.032(3) 0.048(4) 0.002(3) 0.009(3) 0.001(3)
C20 0.066(5) 0.035(4) 0.060(4) 0.006(3) 0.011(4) -0.006(3)
C21 0.072(5) 0.029(3) 0.097(6) -0.001(4) 0.020(5) -0.011(3)
C22 0.055(5) 0.040(4) 0.079(5) -0.013(4) 0.004(4) -0.015(3)
C23 0.039(4) 0.036(3) 0.052(4) -0.008(3) 0.002(3) -0.003(3)
C24 0.055(4) 0.041(4) 0.042(3) 0.010(3) 0.011(3) 0.007(3)
C25 0.066(5) 0.093(6) 0.069(5) -0.006(5) -0.006(4) 0.021(5)
C26 0.086(6) 0.062(5) 0.054(4) 0.010(4) 0.018(4) 0.001(4)
C27 0.063(5) 0.043(4) 0.051(4) -0.015(3) -0.011(3) -0.006(3)
C28 0.078(6) 0.070(5) 0.067(5) -0.019(4) -0.015(4) 0.004(4)
C29 0.081(6) 0.093(6) 0.050(4) -0.011(4) 0.003(4) -0.002(5)
C30 0.032(3) 0.036(3) 0.043(3) -0.005(3) 0.001(3) 0.003(3)
C31 0.028(3) 0.050(4) 0.042(3) -0.005(3) 0.010(3) 0.004(3)
C32 0.031(3) 0.048(4) 0.033(3) -0.008(3) 0.007(3) -0.009(3)
C33 0.048(4) 0.049(4) 0.053(4) -0.003(3) 0.011(3) 0.020(3)
C34 0.046(4) 0.074(5) 0.040(4) -0.003(3) 0.016(3) 0.000(4)
C35 0.035(3) 0.026(3) 0.037(3) 0.001(2) 0.008(3) 0.003(2)
C36 0.044(4) 0.030(3) 0.044(3) -0.001(3) 0.005(3) 0.002(3)
C37 0.047(4) 0.033(3) 0.065(4) 0.004(3) 0.005(3) -0.011(3)
C38 0.055(4) 0.048(4) 0.050(4) 0.017(3) 0.009(3) -0.002(3)
C39 0.047(4) 0.045(4) 0.041(3) 0.012(3) 0.006(3) 0.002(3)
C40 0.032(3) 0.034(3) 0.044(3) 0.005(3) 0.004(3) 0.007(3)
C41 0.059(4) 0.043(4) 0.052(4) -0.001(3) 0.003(3) -0.013(3)
C42 0.057(5) 0.049(4) 0.073(5) 0.012(4) -0.009(4) -0.010(3)
C43 0.072(6) 0.083(6) 0.067(5) -0.031(5) 0.002(4) -0.016(5)
C44 0.040(4) 0.050(4) 0.045(4) 0.009(3) -0.006(3) -0.002(3)
C45 0.044(4) 0.082(5) 0.058(4) -0.004(4) -0.004(3) 0.009(4)
C46 0.053(4) 0.059(5) 0.077(5) -0.017(4) -0.021(4) 0.008(4)
C47 0.037(3) 0.051(4) 0.026(3) 0.000(3) 0.006(2) -0.001(3)
C48 0.036(3) 0.061(4) 0.027(3) -0.003(3) 0.008(3) -0.002(3)
C49 0.053(4) 0.097(6) 0.030(3) 0.002(4) -0.003(3) -0.012(4)
C50 0.069(5) 0.091(6) 0.037(4) 0.025(4) -0.005(4) -0.009(5)
C51 0.077(5) 0.069(5) 0.041(4) 0.015(4) 0.006(4) -0.004(4)
C52 0.062(4) 0.056(4) 0.027(3) 0.007(3) 0.001(3) -0.006(3)
C53 0.045(4) 0.052(4) 0.038(3) -0.011(3) 0.005(3) -0.008(3)
C54 0.048(4) 0.078(5) 0.054(4) -0.011(4) 0.000(3) -0.018(4)
C55 0.074(6) 0.074(5) 0.078(5) -0.030(5) 0.030(4) -0.009(4)
C56 0.123(8) 0.058(5) 0.049(4) 0.023(4) -0.008(5) -0.034(5)
C57 0.089(8) 0.087(8) 0.205(14) -0.012(8) -0.041(9) -0.021(6)
C58 0.184(12) 0.067(6) 0.080(6) -0.002(5) 0.040(7) -0.035(7)

loop_
_atom_type_symbol
_atom_type_description
_atom_type_scat_dispersion_real
_atom_type_scat_dispersion_imag
_atom_type_scat_source
C C 0.0033 0.0016 'International Tables Vol C Tables 4.2.6.8 and 6.1.1.4'
H H 0 0 'International Tables Vol C Tables 4.2.6.8 and 6.1.1.4'
Cl Cl 0.1484 0.1585 'International Tables Vol C Tables 4.2.6.8 and 6.1.1.4'
N N 0.0061 0.0033 'International Tables Vol C Tables 4.2.6.8 and 6.1.1.4'
Y Y -2.7962 3.5667 'International Tables Vol C Tables 4.2.6.8 and 6.1.1.4'
Li Li -0.0003 0.0001 'International Tables Vol C Tables 4.2.6.8 and 6.1.1.4'
O O 0.0106 0.006 'International Tables Vol C Tables 4.2.6.8 and 6.1.1.4'

loop_
_geom_angle_atom_site_label_1
_geom_angle_atom_site_label_2
_geom_angle_atom_site_label_3
_geom_angle
_geom_angle_site_symmetry_1
_geom_angle_site_symmetry_3
_geom_angle_publ_flag
N2 Y1 N1 82.45(15) . . ?
N2 Y1 Cl4 86.96(11) . . ?
N1 Y1 Cl4 103.51(11) . . ?
N2 Y1 Cl3 89.18(11) . . ?
N1 Y1 Cl3 89.23(11) . . ?
Cl4 Y1 Cl3 166.06(5) . . ?
N2 Y1 Cl1 165.84(11) . . ?
N1 Y1 Cl1 86.26(11) . . ?
Cl4 Y1 Cl1 87.41(5) . . ?
Cl3 Y1 Cl1 99.21(5) . . ?
N2 Y1 Cl2 113.16(11) . . ?
N1 Y1 Cl2 163.05(11) . . ?
Cl4 Y1 Cl2 84.62(5) . . ?
Cl3 Y1 Cl2 84.59(5) . . ?
Cl1 Y1 Cl2 79.20(4) . . ?
N4 Y2 N3 81.12(16) . . ?
N4 Y2 Cl5 88.49(11) . . ?
N3 Y2 Cl5 103.49(11) . . ?
N4 Y2 Cl6 91.37(11) . . ?
N3 Y2 Cl6 89.84(11) . . ?
Cl5 Y2 Cl6 166.48(5) . . ?
N4 Y2 Cl1 167.06(12) . . ?
N3 Y2 Cl1 88.09(11) . . ?
Cl5 Y2 Cl1 87.10(5) . . ?
Cl6 Y2 Cl1 95.76(5) . . ?
N4 Y2 Cl2 112.61(12) . . ?
N3 Y2 Cl2 165.02(11) . . ?
Cl5 Y2 Cl2 83.54(5) . . ?
Cl6 Y2 Cl2 84.04(5) . . ?
Cl1 Y2 Cl2 78.97(4) . . ?
O1 Li1 O2 105.8(5) . . ?
O1 Li1 Cl3 108.5(5) . . ?
O2 Li1 Cl3 113.9(5) . . ?
O1 Li1 Cl5 107.8(5) . . ?
O2 Li1 Cl5 106.6(4) . . ?
Cl3 Li1 Cl5 113.7(4) . . ?
O4 Li2 O3 106.1(7) . . ?
O4 Li2 Cl4 109.0(6) . . ?
O3 Li2 Cl4 107.9(6) . . ?
O4 Li2 Cl6 112.9(6) . . ?
O3 Li2 Cl6 103.2(6) . . ?
Cl4 Li2 Cl6 117.1(5) . . ?
Y2 Cl1 Y1 102.66(4) . . ?
Y1 Cl2 Y2 99.10(4) . . ?
Li1 Cl3 Y1 118.6(2) . . ?
Li2 Cl4 Y1 121.9(3) . . ?
Li1 Cl5 Y2 124.9(2) . . ?
Li2 Cl6 Y2 118.4(3) . . ?
C61 O1 C59 107.9(8) . . ?
C61 O1 Li1 125.8(7) . . ?
C59 O1 Li1 120.3(7) . . ?
C63 O2 C65 105.4(8) . . ?
C63 O2 Li1 120.9(7) . . ?
C65 O2 Li1 122.1(6) . . ?
C67 O3 C69 110.9(9) . . ?
C67 O3 Li2 120.7(7) . . ?
C69 O3 Li2 127.3(8) . . ?
C71 O4 C73 117.1(17) . . ?
C71 O4 Li2 125.4(11) . . ?
C73 O4 Li2 117.2(15) . . ?
C1 N1 C6 118.1(4) . . ?
C1 N1 Y1 119.6(3) . . ?
C6 N1 Y1 121.9(3) . . ?
C3 N2 C18 115.4(4) . . ?
C3 N2 Y1 118.7(3) . . ?
C18 N2 Y1 125.6(3) . . ?
C30 N3 C35 117.7(4) . . ?
C30 N3 Y2 122.7(4) . . ?
C35 N3 Y2 119.4(3) . . ?
C32 N4 C47 115.9(5) . . ?
C32 N4 Y2 122.6(4) . . ?
C47 N4 Y2 121.2(3) . . ?
N1 C1 C2 125.3(5) . . ?
N1 C1 C4 120.6(5) . . ?
C2 C1 C4 114.1(5) . . ?
C3 C2 C1 132.1(5) . . ?
N2 C3 C2 125.1(5) . . ?
N2 C3 C5 120.3(5) . . ?
C2 C3 C5 114.6(5) . . ?
C7 C6 C11 121.5(5) . . ?
C7 C6 N1 120.9(5) . . ?
C11 C6 N1 117.6(5) . . ?
C8 C7 C6 117.2(6) . . ?
C8 C7 C12 118.6(6) . . ?
C6 C7 C12 124.2(5) . . ?
C9 C8 C7 122.3(6) . . ?
C8 C9 C10 120.0(6) . . ?
C9 C10 C11 121.1(6) . . ?
C10 C11 C6 118.0(6) . . ?
C10 C11 C15 120.5(6) . . ?
C6 C11 C15 121.3(5) . . ?
C7 C12 C13 112.4(5) . . ?
C7 C12 C14 111.1(5) . . ?
C13 C12 C14 108.1(5) . . ?
C11 C15 C17 111.7(6) . . ?
C11 C15 C16 114.0(6) . . ?
C17 C15 C16 109.4(6) . . ?
C19 C18 C23 120.5(5) . . ?
C19 C18 N2 121.9(5) . . ?
C23 C18 N2 117.6(5) . . ?
C20 C19 C18 118.1(6) . . ?
C20 C19 C24 119.1(6) . . ?
C18 C19 C24 122.8(5) . . ?
C21 C20 C19 122.0(7) . . ?
C20 C21 C22 119.7(6) . . ?
C21 C22 C23 121.4(7) . . ?
C22 C23 C18 118.2(6) . . ?
C22 C23 C27 119.0(6) . . ?
C18 C23 C27 122.7(5) . . ?
C19 C24 C26 110.6(6) . . ?
C19 C24 C25 111.6(6) . . ?
C26 C24 C25 108.6(6) . . ?
C23 C27 C29 111.9(6) . . ?
C23 C27 C28 112.8(6) . . ?
C29 C27 C28 109.4(6) . . ?
N3 C30 C31 124.7(5) . . ?
N3 C30 C33 121.0(5) . . ?
C31 C30 C33 114.3(5) . . ?
C32 C31 C30 131.4(5) . . ?
N4 C32 C31 124.8(5) . . ?
N4 C32 C34 121.4(6) . . ?
C31 C32 C34 113.8(5) . . ?
C36 C35 C40 120.6(5) . . ?
C36 C35 N3 118.6(5) . . ?
C40 C35 N3 120.7(5) . . ?
C37 C36 C35 118.8(6) . . ?
C37 C36 C41 119.4(6) . . ?
C35 C36 C41 121.8(5) . . ?
C38 C37 C36 120.9(6) . . ?
C39 C38 C37 119.9(6) . . ?
C38 C39 C40 122.0(6) . . ?
C39 C40 C35 117.9(5) . . ?
C39 C40 C44 118.5(5) . . ?
C35 C40 C44 123.5(5) . . ?
C36 C41 C43 111.8(6) . . ?
C36 C41 C42 113.5(6) . . ?
C43 C41 C42 110.5(6) . . ?
C46 C44 C40 111.9(5) . . ?
C46 C44 C45 108.7(5) . . ?
C40 C44 C45 110.6(5) . . ?
C52 C47 C48 120.3(6) . . ?
C52 C47 N4 121.2(5) . . ?
C48 C47 N4 118.4(5) . . ?
C49 C48 C47 117.7(6) . . ?
C49 C48 C53 120.0(6) . . ?
C47 C48 C53 122.3(5) . . ?
C50 C49 C48 122.3(7) . . ?
C49 C50 C51 119.8(7) . . ?
C50 C51 C52 120.7(7) . . ?
C47 C52 C51 118.9(6) . . ?
C47 C52 C56 122.8(6) . . ?
C51 C52 C56 118.3(6) . . ?
C48 C53 C55 111.9(6) . . ?
C48 C53 C54 112.1(6) . . ?
C55 C53 C54 109.9(6) . . ?
C57 C56 C58 107.9(7) . . ?
C57 C56 C52 111.1(8) . . ?
C58 C56 C52 114.5(8) . . ?
C60 C59 O1 114.9(10) . . ?
O1 C61 C62 105.5(11) . . ?
O2 C63 C64 108.7(12) . . ?
O2 C65 C66 106.8(9) . . ?
O3 C67 C68 112.8(10) . . ?
C70 C69 O3 107.1(14) . . ?
O4 C71 C72 95.5(12) . . ?
C74 C73 O4 104(2) . . ?
C1A O1A C1A 147.2(13) . 3_666 ?
O1A C1A C2A 113(2) . . ?
C2A C1A O1A 146(2) . 3_666 ?

loop_
_geom_bond_atom_site_label_1
_geom_bond_atom_site_label_2
_geom_bond_distance
_geom_bond_site_symmetry_2
_geom_bond_publ_flag
Y1 N2 2.337(4) . ?
Y1 N1 2.367(4) . ?
Y1 Cl4 2.6286(15) . ?
Y1 Cl3 2.6326(15) . ?
Y1 Cl1 2.6793(14) . ?
Y1 Cl2 2.7397(14) . ?
Y2 N4 2.341(4) . ?
Y2 N3 2.362(4) . ?
Y2 Cl5 2.6223(15) . ?
Y2 Cl6 2.6224(14) . ?
Y2 Cl1 2.6766(13) . ?
Y2 Cl2 2.7554(14) . ?
Li1 O1 1.968(11) . ?
Li1 O2 1.988(11) . ?
Li1 Cl3 2.339(10) . ?
Li1 Cl5 2.361(10) . ?
Li2 O4 1.908(16) . ?
Li2 O3 1.946(15) . ?
Li2 Cl4 2.385(12) . ?
Li2 Cl6 2.388(13) . ?
O1 C61 1.410(10) . ?
O1 C59 1.452(10) . ?
O2 C63 1.416(11) . ?
O2 C65 1.437(9) . ?
O3 C67 1.438(10) . ?
O3 C69 1.463(11) . ?
O4 C71 1.407(13) . ?
O4 C73 1.497(15) . ?
N1 C1 1.333(7) . ?
N1 C6 1.456(7) . ?
N2 C3 1.337(7) . ?
N2 C18 1.457(7) . ?
N3 C30 1.335(7) . ?
N3 C35 1.451(7) . ?
N4 C32 1.331(7) . ?
N4 C47 1.449(7) . ?
C1 C2 1.394(8) . ?
C1 C4 1.514(8) . ?
C2 C3 1.388(8) . ?
C3 C5 1.520(8) . ?
C6 C7 1.407(8) . ?
C6 C11 1.408(8) . ?
C7 C8 1.402(9) . ?
C7 C12 1.519(9) . ?
C8 C9 1.364(9) . ?
C9 C10 1.379(10) . ?
C10 C11 1.400(9) . ?
C11 C15 1.511(9) . ?
C12 C13 1.522(9) . ?
C12 C14 1.550(9) . ?
C15 C17 1.527(9) . ?
C15 C16 1.533(9) . ?
C18 C19 1.402(8) . ?
C18 C23 1.411(8) . ?
C19 C20 1.394(9) . ?
C19 C24 1.509(9) . ?
C20 C21 1.361(10) . ?
C21 C22 1.377(11) . ?
C22 C23 1.391(9) . ?
C23 C27 1.504(9) . ?
C24 C26 1.532(9) . ?
C24 C25 1.545(10) . ?
C27 C29 1.520(10) . ?
C27 C28 1.525(10) . ?
C30 C31 1.402(8) . ?
C30 C33 1.526(8) . ?
C31 C32 1.385(8) . ?
C32 C34 1.529(8) . ?
C35 C36 1.405(8) . ?
C35 C40 1.416(8) . ?
C36 C37 1.393(9) . ?
C36 C41 1.516(9) . ?
C37 C38 1.385(9) . ?
C38 C39 1.369(9) . ?
C39 C40 1.393(8) . ?
C40 C44 1.528(8) . ?
C41 C43 1.531(10) . ?
C41 C42 1.537(10) . ?
C44 C46 1.519(9) . ?
C44 C45 1.544(9) . ?
C47 C52 1.392(9) . ?
C47 C48 1.414(8) . ?
C48 C49 1.396(9) . ?
C48 C53 1.522(9) . ?
C49 C50 1.353(11) . ?
C50 C51 1.378(11) . ?
C51 C52 1.401(9) . ?
C52 C56 1.514(10) . ?
C53 C55 1.532(9) . ?
C53 C54 1.538(9) . ?
C56 C57 1.502(14) . ?
C56 C58 1.502(13) . ?
C59 C60 1.424(11) . ?
C61 C62 1.501(13) . ?
C63 C64 1.492(13) . ?
C65 C66 1.494(12) . ?
C67 C68 1.534(12) . ?
C69 C70 1.444(14) . ?
C71 C72 1.486(13) . ?
C73 C74 1.494(16) . ?
O1A C1A 1.375(15) . ?
O1A C1A 1.492(15) 3_666 ?
C1A C2A 1.419(15) . ?
